data_4021707
loop_
_publ_author_name
'Minghong Zhong'
'Ireneusz Nowak'
'John F. Cannon'
'Morris J. Robins'

_publ_contact_author_address
;Department of Chemistry and Biochemistry
Brigham Young University
Provo, Utah 84602-5700
USA
;
_publ_contact_author_email morris_robins@byu.edu
_publ_contact_author_fax '01 (801) 4220153'
_publ_contact_author_name 'Morris J. Robins'
_publ_contact_author_phone '01 (801) 4226272'
_publ_section_title
;
 Structure and Synthesis of 6-(Substituted-imidazol-1-yl)purines:
 Versatile Substrates for Regiospecific Alkylation and
 Glycosylation at N9
;
_journal_name_full 'Journal of Organic Chemistry'
_journal_page_first 4216
_journal_page_last 4221
_journal_paper_doi 10.1021/jo060340o
_journal_volume 71
_journal_year 2006
_chemical_absolute_configuration ad
_chemical_formula_sum 'C22 H32 I N5 O2 Si'
_chemical_formula_weight 553.52
_chemical_name_systematic
; 
 9-(5-O-tert-butyldimethylsilyl-2,3-dideoxy-3-iodo-
  \b-D-threo-pentofuranosyl)-6-(2,5-dimethylpyrrol-1-yl)purine
;
_space_group_IT_number 19
_symmetry_cell_setting orthorhombic
_symmetry_space_group_name_Hall 'P 2ac 2ab'
_symmetry_space_group_name_H-M 'P 21 21 21'
_atom_sites_solution_hydrogens geom
_atom_sites_solution_primary direct
_atom_sites_solution_secondary difmap
_audit_creation_method SHELXL-97
_cell_angle_alpha 90.00
_cell_angle_beta 90.00
_cell_angle_gamma 90.00
_cell_formula_units_Z 4
_cell_length_a 9.9025(17)
_cell_length_b 13.0570(15)
_cell_length_c 19.969(2)
_cell_measurement_reflns_used 43
_cell_measurement_temperature 296(2)
_cell_measurement_theta_max 10.40
_cell_measurement_theta_min 4.82
_cell_volume 2582.0(6)
_computing_cell_refinement 'Bruker XSCANS'
_computing_data_collection 'Bruker XSCANS'
_computing_data_reduction 'Bruker SHELXTL'
_computing_molecular_graphics 'Bruker SHELXTL'
_computing_publication_material 'Bruker SHELXTL'
_computing_structure_refinement 'SHELXL-97 (Sheldrick, 1997)'
_computing_structure_solution 'SHELXS-97 (Sheldrick, 1990)'
_diffrn_ambient_temperature 296(2)
_diffrn_measured_fraction_theta_full 0.999
_diffrn_measured_fraction_theta_max 0.999
_diffrn_measurement_device_type 'Bruker P4'
_diffrn_measurement_method '2\q/\w scans'
_diffrn_radiation_monochromator graphite
_diffrn_radiation_source 'fine-focus sealed tube'
_diffrn_radiation_type MoK\a
_diffrn_radiation_wavelength 0.71073
_diffrn_reflns_av_R_equivalents 0.0297
_diffrn_reflns_av_sigmaI/netI 0.0878
_diffrn_reflns_limit_h_max 11
_diffrn_reflns_limit_h_min -1
_diffrn_reflns_limit_k_max 15
_diffrn_reflns_limit_k_min -1
_diffrn_reflns_limit_l_max 1
_diffrn_reflns_limit_l_min -23
_diffrn_reflns_number 3332
_diffrn_reflns_theta_full 24.99
_diffrn_reflns_theta_max 24.99
_diffrn_reflns_theta_min 2.30
_diffrn_standards_interval_count 97
_diffrn_standards_number 3
_exptl_absorpt_coefficient_mu 1.313
_exptl_absorpt_correction_T_max 0.7143
_exptl_absorpt_correction_T_min 0.6812
_exptl_absorpt_correction_type empirical
_exptl_absorpt_process_details 'SADABS; Sheldrick, 2003'
_exptl_crystal_colour COLORLESS
_exptl_crystal_density_diffrn 1.424
_exptl_crystal_density_method 'not measured'
_exptl_crystal_description NEEDLE
_exptl_crystal_F_000 1128
_exptl_crystal_size_max 0.52
_exptl_crystal_size_mid 0.11
_exptl_crystal_size_min 0.09
_refine_diff_density_max 0.288
_refine_diff_density_min -0.345
_refine_diff_density_rms 0.071
_refine_ls_abs_structure_details 'Flack H D (1983), Acta Cryst. A39, 876-881'
_refine_ls_abs_structure_Flack 0.06(3)
_refine_ls_extinction_method none
_refine_ls_goodness_of_fit_ref 0.981
_refine_ls_hydrogen_treatment constr
_refine_ls_matrix_type full
_refine_ls_number_parameters 287
_refine_ls_number_reflns 3137
_refine_ls_number_restraints 0
_refine_ls_restrained_S_all 0.981
_refine_ls_R_factor_all 0.0942
_refine_ls_R_factor_gt 0.0488
_refine_ls_shift/su_max 0.004
_refine_ls_shift/su_mean 0.000
_refine_ls_structure_factor_coef Fsqd
_refine_ls_weighting_details 'calc w=1/[\s^2^(Fo^2^)+(0.0137P)^2^+0.0000P] where P=(Fo^2^+2Fc^2^)/3'
_refine_ls_weighting_scheme calc
_refine_ls_wR_factor_gt 0.0743
_refine_ls_wR_factor_ref 0.0863
_reflns_number_gt 2022
_reflns_number_total 3137
_reflns_threshold_expression >2sigma(I)
_cod_data_source_file jo060340osi20060222_024801.cif
_cod_depositor_comments
;
The following automatic conversions were performed:
'_symmetry_cell_setting' value 'Orthorhombic' changed to 'orthorhombic'
according to '/home/saulius/struct/CIF-dictionaries/cif_core.dic'
dictionary named 'cif_core.dic' version 2.4.1 from 2010-06-29.

Automatic conversion script
Id: cif_fix_enum 1527 2010-12-29 10:47:43Z saulius 
;
_cod_database_code 4021707

loop_
_symmetry_equiv_pos_as_xyz
'x, y, z'
'-x+1/2, -y, z+1/2'
'-x, y+1/2, -z+1/2'
'x+1/2, -y+1/2, -z'

loop_
_atom_site_label
_atom_site_type_symbol
_atom_site_fract_x
_atom_site_fract_y
_atom_site_fract_z
_atom_site_U_iso_or_equiv
_atom_site_adp_type
_atom_site_occupancy
_atom_site_symmetry_multiplicity
_atom_site_calc_flag
_atom_site_refinement_flags
C2" C 0.5712(7) 0.4050(5) 1.1756(4) 0.0403(18) Uani 1 1 d .
C3" C 0.6190(8) 0.4489(6) 1.2319(4) 0.049(2) Uani 1 1 d .
H3" H 0.6323 0.5185 1.2392 0.059 Uiso 1 1 calc R
C4" C 0.6452(8) 0.3683(7) 1.2779(4) 0.053(2) Uani 1 1 d .
H4" H 0.6783 0.3771 1.3211 0.064 Uiso 1 1 calc R
C5" C 0.6151(8) 0.2765(6) 1.2497(3) 0.042(2) Uani 1 1 d .
C6" C 0.6318(9) 0.1694(6) 1.2729(4) 0.059(3) Uani 1 1 d .
H6"1 H 0.6714 0.1692 1.3168 0.088 Uiso 1 1 calc R
H6"2 H 0.6897 0.1332 1.2424 0.088 Uiso 1 1 calc R
H6"3 H 0.5453 0.1364 1.2745 0.088 Uiso 1 1 calc R
C7" C 0.5211(9) 0.4531(5) 1.1129(3) 0.056(2) Uani 1 1 d .
H7"1 H 0.5292 0.5261 1.1162 0.084 Uiso 1 1 calc R
H7"2 H 0.4281 0.4350 1.1062 0.084 Uiso 1 1 calc R
H7"3 H 0.5737 0.4291 1.0757 0.084 Uiso 1 1 calc R
C6 C 0.5125(8) 0.2268(5) 1.1407(3) 0.0412(18) Uani 1 1 d .
C2 C 0.3553(8) 0.1034(6) 1.1196(4) 0.049(2) Uani 1 1 d .
H2 H 0.2824 0.0663 1.1361 0.058 Uiso 1 1 calc R
C4 C 0.4960(8) 0.1363(5) 1.0388(3) 0.0343(17) Uani 1 1 d .
C8 C 0.6658(7) 0.1987(7) 0.9839(4) 0.049(2) Uani 1 1 d .
H8 H 0.7277 0.2089 0.9495 0.058 Uiso 1 1 calc R
C5 C 0.5622(7) 0.2120(6) 1.0755(3) 0.0373(18) Uani 1 1 d .
C1' C 0.5338(9) 0.0558(6) 0.9251(3) 0.050(2) Uani 1 1 d .
H1' H 0.5263 -0.0134 0.9438 0.060 Uiso 1 1 calc R
C2' C 0.4044(8) 0.0826(7) 0.8881(4) 0.050(2) Uani 1 1 d .
H2'1 H 0.3498 0.0221 0.8802 0.060 Uiso 1 1 calc R
H2'2 H 0.3516 0.1323 0.9130 0.060 Uiso 1 1 calc R
C3' C 0.4539(7) 0.1266(5) 0.8242(4) 0.049(2) Uani 1 1 d .
H3' H 0.3903 0.1105 0.7882 0.059 Uiso 1 1 calc R
C4' C 0.5849(8) 0.0713(7) 0.8125(4) 0.051(2) Uani 1 1 d .
H4' H 0.5612 0.0025 0.7967 0.061 Uiso 1 1 calc R
C5' C 0.6899(8) 0.1104(7) 0.7666(3) 0.051(2) Uani 1 1 d .
H5'1 H 0.7201 0.1778 0.7805 0.062 Uiso 1 1 calc R
H5'2 H 0.7670 0.0646 0.7657 0.062 Uiso 1 1 calc R
C6' C 0.7793(9) 0.2810(8) 0.6469(5) 0.109(4) Uani 1 1 d .
H6'1 H 0.7153 0.3304 0.6631 0.164 Uiso 1 1 calc R
H6'2 H 0.8175 0.3046 0.6055 0.164 Uiso 1 1 calc R
H6'3 H 0.8499 0.2724 0.6794 0.164 Uiso 1 1 calc R
C7' C 0.8155(10) 0.0606(8) 0.6010(5) 0.107(4) Uani 1 1 d .
H7'1 H 0.8676 0.0340 0.6376 0.160 Uiso 1 1 calc R
H7'2 H 0.8746 0.0924 0.5691 0.160 Uiso 1 1 calc R
H7'3 H 0.7673 0.0057 0.5798 0.160 Uiso 1 1 calc R
C8' C 0.5451(9) 0.1708(7) 0.5759(4) 0.063(3) Uani 1 1 d .
C9' C 0.4666(11) 0.0702(9) 0.5716(5) 0.111(4) Uani 1 1 d .
H9'1 H 0.3901 0.0789 0.5426 0.167 Uiso 1 1 calc R
H9'2 H 0.4362 0.0510 0.6155 0.167 Uiso 1 1 calc R
H9'3 H 0.5243 0.0176 0.5540 0.167 Uiso 1 1 calc R
C10' C 0.4468(10) 0.2527(8) 0.6056(5) 0.113(4) Uani 1 1 d .
H10A H 0.3638 0.2524 0.5808 0.170 Uiso 1 1 calc R
H10B H 0.4877 0.3192 0.6027 0.170 Uiso 1 1 calc R
H10C H 0.4286 0.2368 0.6517 0.170 Uiso 1 1 calc R
C11' C 0.5894(11) 0.2044(10) 0.5051(4) 0.132(5) Uani 1 1 d .
H11A H 0.5127 0.2039 0.4757 0.198 Uiso 1 1 calc R
H11B H 0.6566 0.1579 0.4885 0.198 Uiso 1 1 calc R
H11C H 0.6264 0.2723 0.5070 0.198 Uiso 1 1 calc R
I3' I 0.48158(6) 0.29257(4) 0.83086(3) 0.0683(2) Uani 1 1 d .
N1" N 0.5683(6) 0.2993(4) 1.1851(3) 0.0399(15) Uani 1 1 d .
N1 N 0.4064(6) 0.1724(4) 1.1617(3) 0.0456(16) Uani 1 1 d .
N3 N 0.3926(6) 0.0793(4) 1.0573(3) 0.0420(17) Uani 1 1 d .
N9 N 0.5642(6) 0.1290(5) 0.9790(3) 0.0406(16) Uani 1 1 d .
N7 N 0.6716(7) 0.2512(5) 1.0405(3) 0.0494(19) Uani 1 1 d .
O4' O 0.6409(5) 0.0588(5) 0.8790(3) 0.0548(17) Uani 1 1 d .
O5' O 0.6275(5) 0.1149(4) 0.7028(2) 0.0589(16) Uani 1 1 d .
Si6' Si 0.6931(2) 0.15695(19) 0.63304(12) 0.0514(7) Uani 1 1 d .

loop_
_atom_site_aniso_label
_atom_site_aniso_U_11
_atom_site_aniso_U_22
_atom_site_aniso_U_33
_atom_site_aniso_U_23
_atom_site_aniso_U_13
_atom_site_aniso_U_12
C2" 0.047(4) 0.041(4) 0.033(4) -0.005(4) 0.004(5) 0.001(4)
C3" 0.055(6) 0.041(5) 0.052(6) -0.007(5) 0.007(5) -0.001(5)
C4" 0.051(5) 0.069(6) 0.040(5) -0.006(5) -0.001(5) -0.010(5)
C5" 0.048(5) 0.052(6) 0.027(4) -0.005(5) -0.004(4) -0.003(5)
C6" 0.066(6) 0.057(6) 0.054(6) 0.021(5) -0.001(5) 0.012(5)
C7" 0.066(6) 0.051(4) 0.051(5) 0.002(4) 0.001(6) 0.008(6)
C6 0.047(5) 0.039(5) 0.037(4) 0.006(4) 0.001(4) 0.003(5)
C2 0.050(5) 0.046(5) 0.049(6) 0.009(5) -0.001(5) -0.011(5)
C4 0.036(4) 0.037(4) 0.030(4) 0.007(4) -0.008(4) 0.001(5)
C8 0.046(5) 0.069(6) 0.031(4) -0.001(5) 0.003(4) 0.003(6)
C5 0.043(4) 0.033(4) 0.036(4) -0.004(4) -0.004(4) -0.002(5)
C1' 0.071(6) 0.050(5) 0.028(4) -0.012(4) -0.002(5) -0.001(6)
C2' 0.055(5) 0.058(6) 0.037(5) -0.010(5) -0.001(5) -0.004(5)
C3' 0.048(5) 0.049(4) 0.049(5) -0.016(5) -0.019(5) -0.003(4)
C4' 0.054(5) 0.056(5) 0.043(6) -0.013(5) -0.004(5) 0.011(5)
C5' 0.055(5) 0.061(6) 0.038(5) 0.002(5) -0.005(5) -0.001(5)
C6' 0.091(7) 0.113(8) 0.124(9) 0.013(9) -0.027(7) -0.062(8)
C7' 0.090(8) 0.120(9) 0.111(9) -0.001(8) 0.021(8) 0.052(8)
C8' 0.067(6) 0.075(6) 0.046(5) 0.013(5) -0.011(5) -0.010(6)
C9' 0.108(10) 0.128(9) 0.098(8) -0.005(7) -0.033(8) -0.054(9)
C10' 0.098(9) 0.127(10) 0.115(9) 0.011(8) -0.025(8) 0.039(8)
C11' 0.126(9) 0.221(13) 0.049(6) 0.049(9) -0.029(6) -0.007(13)
I3' 0.0652(4) 0.0522(3) 0.0873(4) -0.0028(4) -0.0058(4) 0.0094(4)
N1" 0.054(4) 0.030(3) 0.036(4) -0.005(3) 0.004(3) -0.010(4)
N1 0.044(4) 0.047(4) 0.045(4) 0.003(4) 0.004(4) -0.003(3)
N3 0.050(4) 0.033(4) 0.044(4) -0.001(3) -0.009(4) -0.005(4)
N9 0.045(4) 0.045(4) 0.032(4) -0.005(3) -0.002(3) -0.011(4)
N7 0.056(4) 0.058(5) 0.034(4) -0.003(4) 0.009(4) -0.014(4)
O4' 0.053(4) 0.077(4) 0.034(3) -0.001(3) -0.002(3) 0.020(4)
O5' 0.059(4) 0.082(4) 0.036(3) 0.007(3) -0.002(3) -0.002(4)
Si6' 0.0471(14) 0.0584(16) 0.0487(14) -0.0063(14) 0.0036(14) 0.0014(13)

loop_
_atom_type_symbol
_atom_type_description
_atom_type_scat_dispersion_real
_atom_type_scat_dispersion_imag
_atom_type_scat_source
C C 0.0033 0.0016 'International Tables Vol C Tables 4.2.6.8 and 6.1.1.4'
H H 0.0000 0.0000 'International Tables Vol C Tables 4.2.6.8 and 6.1.1.4'
N N 0.0061 0.0033 'International Tables Vol C Tables 4.2.6.8 and 6.1.1.4'
O O 0.0106 0.0060 'International Tables Vol C Tables 4.2.6.8 and 6.1.1.4'
I I -0.4742 1.8119 'International Tables Vol C Tables 4.2.6.8 and 6.1.1.4'
Si Si 0.0817 0.0704 'International Tables Vol C Tables 4.2.6.8 and 6.1.1.4'

loop_
_geom_angle_atom_site_label_1
_geom_angle_atom_site_label_2
_geom_angle_atom_site_label_3
_geom_angle
C3" C2" N1" 108.4(7)
C3" C2" C7" 129.8(7)
N1" C2" C7" 121.8(7)
C2" C3" C4" 106.7(7)
C5" C4" C3" 110.2(7)
C4" C5" N1" 105.5(7)
C4" C5" C6" 132.7(7)
N1" C5" C6" 121.6(7)
N1 C6 C5 119.5(7)
N1 C6 N1" 117.9(6)
C5 C6 N1" 122.6(7)
N1 C2 N3 130.0(7)
N3 C4 N9 125.9(7)
N3 C4 C5 128.1(7)
N9 C4 C5 106.0(6)
N7 C8 N9 116.1(7)
N7 C5 C4 111.3(6)
N7 C5 C6 133.6(7)
C4 C5 C6 114.9(7)
O4' C1' N9 107.8(7)
O4' C1' C2' 108.2(5)
N9 C1' C2' 112.2(7)
C3' C2' C1' 103.2(6)
C2' C3' C4' 103.5(7)
C2' C3' I3' 111.9(5)
C4' C3' I3' 112.2(5)
O4' C4' C5' 109.8(7)
O4' C4' C3' 104.0(6)
C5' C4' C3' 122.6(8)
O5' C5' C4' 105.4(6)
C9' C8' C11' 109.7(8)
C9' C8' C10' 107.0(8)
C11' C8' C10' 109.3(8)
C9' C8' Si6' 110.5(6)
C11' C8' Si6' 111.4(7)
C10' C8' Si6' 108.8(6)
C2" N1" C5" 109.2(6)
C2" N1" C6 126.0(6)
C5" N1" C6 124.4(6)
C2 N1 C6 117.4(7)
C4 N3 C2 110.1(7)
C8 N9 C4 104.7(6)
C8 N9 C1' 129.8(7)
C4 N9 C1' 125.4(6)
C8 N7 C5 101.8(6)
C1' O4' C4' 108.3(5)
C5' O5' Si6' 127.4(5)
O5' Si6' C6' 110.5(4)
O5' Si6' C7' 109.0(4)
C6' Si6' C7' 110.0(5)
O5' Si6' C8' 104.0(3)
C6' Si6' C8' 111.6(4)
C7' Si6' C8' 111.5(4)

loop_
_geom_bond_atom_site_label_1
_geom_bond_atom_site_label_2
_geom_bond_distance
C2" C3" 1.348(9)
C2" N1" 1.393(8)
C2" C7" 1.486(9)
C3" C4" 1.421(10)
C4" C5" 1.357(10)
C5" N1" 1.402(8)
C5" C6" 1.483(10)
C6 N1 1.336(9)
C6 C5 1.405(9)
C6 N1" 1.410(8)
C2 N1 1.332(9)
C2 N3 1.335(9)
C4 N3 1.319(9)
C4 N9 1.375(8)
C4 C5 1.395(9)
C8 N7 1.324(8)
C8 N9 1.360(9)
C5 N7 1.387(8)
C1' O4' 1.403(9)
C1' N9 1.471(8)
C1' C2' 1.520(10)
C2' C3' 1.482(10)
C3' C4' 1.503(10)
C3' I3' 2.188(7)
C4' O4' 1.449(8)
C4' C5' 1.477(10)
C5' O5' 1.418(8)
C6' Si6' 1.853(9)
C7' Si6' 1.860(9)
C8' C9' 1.528(12)
C8' C11' 1.544(11)
C8' C10' 1.563(12)
C8' Si6' 1.866(8)
O5' Si6' 1.632(5)

loop_
_cod_related_entry_id
_cod_related_entry_database
_cod_related_entry_code
1 ChemSpider 17261548
